data_7235449
loop_
_publ_author_name
'Jeremias, Luk\'a\<s'
'Babiak, Michal'
'Kub\'at, V\'aclav'
'Calhorda, Maria Jos\'e'
'Tr\'avn\'i\<cek, Zden\<ek'
'Novosad, Josef'

_publ_section_title
;
 Successful oxidation of Ph2P(CH2)nPPh2 (n = 2, 4, 6) by tellurium leading
 to Ph2P(Te)(CH2)nP(Te)Ph2
;
_journal_issue 30
_journal_name_full 'RSC Advances'
_journal_page_first 15428
_journal_paper_doi 10.1039/c4ra00157e
_journal_volume 4
_journal_year 2014
_chemical_absolute_configuration unk
_chemical_formula_moiety 'C28 H28 P2 Te'
_chemical_formula_sum 'C28 H28 P2 Te'
_chemical_formula_weight 554.04
_chemical_melting_point 373
_chemical_name_common 1-(diphenyltellurophosphoryl)-4-(diphenylphosphino)butane
_chemical_name_systematic 1-(diphenyltellurophosphoryl)-4-(diphenylphosphino)butane
_chemical_properties_physical 'air-sensitive, moisture-sensitive, oxygen-sensitive'
_space_group_IT_number 4
_space_group_name_Hall 'P 2yb'
_space_group_name_H-M_alt 'P 1 21 1'
_symmetry_cell_setting monoclinic
_symmetry_Int_Tables_number 4
_symmetry_space_group_name_Hall 'P 2yb'
_symmetry_space_group_name_H-M 'P 1 21 1'
_atom_sites_solution_hydrogens geom
_atom_sites_solution_primary heavy
_atom_sites_solution_secondary difmap
_audit_creation_method SHELXL-97
_cell_angle_alpha 90.00
_cell_angle_beta 100.562(4)
_cell_angle_gamma 90.00
_cell_formula_units_Z 2
_cell_length_a 9.0157(4)
_cell_length_b 14.2910(7)
_cell_length_c 9.7134(4)
_cell_measurement_reflns_used 6388
_cell_measurement_temperature 120(2)
_cell_measurement_theta_max 27.7829
_cell_measurement_theta_min 2.8410
_cell_volume 1230.30(10)
_computing_cell_refinement 'CrysAlis RED (Oxford Diffraction Ltd, 2009)'
_computing_data_collection 'CrysAlis CCD (Oxford Diffraction Ltd, 2009)'
_computing_data_reduction 'CrysAlis RED (Oxford Diffraction Ltd, 2009)'
_computing_molecular_graphics 'Bruker SHELXTL'
_computing_publication_material 'Bruker SHELXTL'
_computing_structure_refinement 'SHELXL-97 (Sheldrick, 1997)'
_computing_structure_solution 'SHELXS-97 (Sheldrick, 1990)'
_diffrn_ambient_pressure 101
_diffrn_ambient_temperature 120(2)
_diffrn_detector_area_resol_mean 8.4353
_diffrn_measured_fraction_theta_full 0.998
_diffrn_measured_fraction_theta_max 0.998
_diffrn_measurement_device_type 'Xcalibur, Sapphire2, large Be window'
_diffrn_measurement_method '\w scan'
_diffrn_radiation_monochromator graphite
_diffrn_radiation_probe x-ray
_diffrn_radiation_type MoK\a
_diffrn_radiation_wavelength 0.71073
_diffrn_reflns_av_R_equivalents 0.0310
_diffrn_reflns_av_sigmaI/netI 0.0348
_diffrn_reflns_limit_h_max 10
_diffrn_reflns_limit_h_min -10
_diffrn_reflns_limit_k_max 16
_diffrn_reflns_limit_k_min -16
_diffrn_reflns_limit_l_max 11
_diffrn_reflns_limit_l_min -11
_diffrn_reflns_number 8099
_diffrn_reflns_theta_full 25.00
_diffrn_reflns_theta_max 25.00
_diffrn_reflns_theta_min 2.85
_diffrn_source 'sealed X-ray tube'
_diffrn_source_type 'Enhance (Mo) X-ray Source'
_diffrn_standards_number 0
_exptl_absorpt_coefficient_mu 1.352
_exptl_absorpt_correction_T_max 0.6489
_exptl_absorpt_correction_T_min 0.6138
_exptl_absorpt_correction_type multi-scan
_exptl_absorpt_process_details 'CrysAlis RED (Oxford Diffraction Ltd, 2009)'
_exptl_crystal_colour yellow
_exptl_crystal_density_diffrn 1.496
_exptl_crystal_density_method 'not measured'
_exptl_crystal_description block
_exptl_crystal_F_000 556
_exptl_crystal_recrystallization_method 'crystallization from mixture of toluene and petrolether, T = 246 K'
_exptl_crystal_size_max 0.40
_exptl_crystal_size_mid 0.40
_exptl_crystal_size_min 0.35
_refine_diff_density_max 0.355
_refine_diff_density_min -0.284
_refine_diff_density_rms 0.056
_refine_ls_abs_structure_details 'Flack H D (1983), Acta Cryst. A39, 876-881'
_refine_ls_abs_structure_Flack 0.545(16)
_refine_ls_extinction_method none
_refine_ls_goodness_of_fit_ref 1.030
_refine_ls_hydrogen_treatment constr
_refine_ls_matrix_type full
_refine_ls_number_parameters 309
_refine_ls_number_reflns 3937
_refine_ls_number_restraints 32
_refine_ls_restrained_S_all 1.033
_refine_ls_R_factor_all 0.0259
_refine_ls_R_factor_gt 0.0240
_refine_ls_shift/su_max 0.001
_refine_ls_shift/su_mean 0.000
_refine_ls_structure_factor_coef Fsqd
_refine_ls_weighting_details 'calc w=1/[\s^2^(Fo^2^)+(0.0317P)^2^+0.0000P] where P=(Fo^2^+2Fc^2^)/3'
_refine_ls_weighting_scheme calc
_refine_ls_wR_factor_gt 0.0562
_refine_ls_wR_factor_ref 0.0569
_reflns_number_gt 3788
_reflns_number_total 3937
_reflns_threshold_expression >2sigma(I)
_cod_data_source_file c4ra00157e2.cif
_cod_data_source_block LTe25
_cod_original_sg_symbol_H-M 'P 21'
_cod_database_code 7235449

loop_
_symmetry_equiv_pos_as_xyz
'x, y, z'
'-x, y+1/2, -z'

loop_
_atom_site_label
_atom_site_type_symbol
_atom_site_fract_x
_atom_site_fract_y
_atom_site_fract_z
_atom_site_U_iso_or_equiv
_atom_site_adp_type
_atom_site_occupancy
_atom_site_symmetry_multiplicity
_atom_site_calc_flag
_atom_site_refinement_flags
_atom_site_disorder_assembly
_atom_site_disorder_group
P1 P 0.36477(9) 0.49251(6) 0.52755(9) 0.0198(2) Uani 1 1 d D . .
P2 P 0.12439(9) 0.25059(6) -0.04397(9) 0.0204(2) Uani 1 1 d D . .
Te1A Te 0.28488(2) 0.38531(2) 0.68219(2) 0.01742(8) Uani 0.7866(10) 1 d PD A 1
Te1B Te 0.21014(11) 0.35530(8) -0.18236(11) 0.0305(5) Uani 0.2134(10) 1 d PD A 2
C5 C 0.5650(3) 0.5219(2) 0.5530(3) 0.0187(7) Uani 1 1 d . A .
C6 C 0.6725(3) 0.4552(3) 0.6068(3) 0.0237(8) Uani 1 1 d . . .
H6 H 0.6417 0.3944 0.6292 0.028 Uiso 1 1 calc R A .
C7 C 0.8249(4) 0.4775(3) 0.6276(4) 0.0272(8) Uani 1 1 d . A .
H7 H 0.8983 0.4321 0.6651 0.033 Uiso 1 1 calc R . .
C8 C 0.8691(4) 0.5640(3) 0.5944(4) 0.0283(10) Uani 1 1 d . . .
H8 H 0.9735 0.5788 0.6100 0.034 Uiso 1 1 calc R A .
C9 C 0.7642(4) 0.6314(3) 0.5380(4) 0.0271(10) Uani 1 1 d . A .
H9 H 0.7965 0.6915 0.5138 0.032 Uiso 1 1 calc R . .
C10 C 0.6111(4) 0.6098(3) 0.5173(3) 0.0236(8) Uani 1 1 d . . .
H10 H 0.5382 0.6552 0.4788 0.028 Uiso 1 1 calc R A .
C11 C 0.2743(3) 0.6045(2) 0.5388(3) 0.0181(7) Uani 1 1 d . A .
C12 C 0.1872(4) 0.6501(3) 0.4256(4) 0.0239(9) Uani 1 1 d . . .
H12 H 0.1770 0.6240 0.3343 0.029 Uiso 1 1 calc R A .
C13 C 0.1151(4) 0.7334(3) 0.4454(4) 0.0274(9) Uani 1 1 d . A .
H13 H 0.0537 0.7634 0.3680 0.033 Uiso 1 1 calc R . .
C14 C 0.1321(4) 0.7727(3) 0.5764(4) 0.0288(8) Uani 1 1 d . . .
H14 H 0.0833 0.8302 0.5889 0.035 Uiso 1 1 calc R A .
C15 C 0.2193(4) 0.7295(3) 0.6899(4) 0.0267(8) Uani 1 1 d . A .
H15 H 0.2311 0.7569 0.7804 0.032 Uiso 1 1 calc R . .
C16 C 0.2896(3) 0.6457(3) 0.6705(3) 0.0230(8) Uani 1 1 d . . .
H16 H 0.3495 0.6157 0.7486 0.028 Uiso 1 1 calc R A .
C17 C 0.2185(3) 0.1383(2) -0.0521(3) 0.0198(7) Uani 1 1 d . A .
C18 C 0.2091(3) 0.0996(3) -0.1851(3) 0.0243(8) Uani 1 1 d . . .
H18 H 0.1597 0.1336 -0.2645 0.029 Uiso 1 1 calc R A .
C19 C 0.2701(4) 0.0129(3) -0.2039(4) 0.0275(8) Uani 1 1 d . A .
H19 H 0.2618 -0.0127 -0.2953 0.033 Uiso 1 1 calc R . .
C20 C 0.3428(4) -0.0360(3) -0.0897(4) 0.0301(8) Uani 1 1 d . . .
H20 H 0.3849 -0.0957 -0.1020 0.036 Uiso 1 1 calc R A .
C21 C 0.3551(4) 0.0011(3) 0.0429(4) 0.0315(9) Uani 1 1 d . A .
H21 H 0.4062 -0.0330 0.1214 0.038 Uiso 1 1 calc R . .
C22 C 0.2935(4) 0.0875(3) 0.0627(4) 0.0245(8) Uani 1 1 d . . .
H22 H 0.3023 0.1125 0.1545 0.029 Uiso 1 1 calc R A .
C23 C -0.0696(3) 0.2119(2) -0.0489(3) 0.0196(7) Uani 1 1 d . A .
C24 C -0.1059(4) 0.1231(3) -0.0063(4) 0.0254(8) Uani 1 1 d . . .
H24 H -0.0276 0.0805 0.0301 0.030 Uiso 1 1 calc R A .
C25 C -0.2554(4) 0.0964(3) -0.0167(4) 0.0325(9) Uani 1 1 d . A .
H25 H -0.2793 0.0358 0.0127 0.039 Uiso 1 1 calc R . .
C26 C -0.3701(4) 0.1584(3) -0.0700(4) 0.0345(10) Uani 1 1 d . . .
H26 H -0.4725 0.1395 -0.0795 0.041 Uiso 1 1 calc R A .
C27 C -0.3356(4) 0.2467(3) -0.1089(4) 0.0377(11) Uani 1 1 d . A .
H27 H -0.4144 0.2895 -0.1433 0.045 Uiso 1 1 calc R . .
C28 C -0.1852(4) 0.2743(3) -0.0984(3) 0.0270(8) Uani 1 1 d . . .
H28 H -0.1621 0.3358 -0.1252 0.032 Uiso 1 1 calc R A .
C1A C 0.3176(3) 0.4544(3) 0.3457(4) 0.0231(8) Uani 0.7866(10) 1 d PD A 1
H1AA H 0.2067 0.4474 0.3198 0.028 Uiso 0.7866(10) 1 calc PR A 1
H1AB H 0.3486 0.5037 0.2852 0.028 Uiso 0.7866(10) 1 calc PR A 1
C2A C 0.3911(4) 0.3632(3) 0.3169(4) 0.0172(10) Uani 0.7866(10) 1 d PD A 1
H2AA H 0.3677 0.3157 0.3839 0.021 Uiso 0.7866(10) 1 calc PR A 1
H2AB H 0.5018 0.3722 0.3351 0.021 Uiso 0.7866(10) 1 calc PR A 1
C3A C 0.3425(4) 0.3247(3) 0.1673(4) 0.0201(10) Uani 0.7866(10) 1 d PD A 1
H3AA H 0.3526 0.3748 0.0992 0.024 Uiso 0.7866(10) 1 calc PR A 1
H3AB H 0.4110 0.2731 0.1524 0.024 Uiso 0.7866(10) 1 calc PR A 1
C4A C 0.1801(3) 0.2888(3) 0.1397(3) 0.0220(7) Uani 0.7866(10) 1 d PD A 1
H4AA H 0.1115 0.3392 0.1595 0.026 Uiso 0.7866(10) 1 calc PR A 1
H4AB H 0.1709 0.2357 0.2030 0.026 Uiso 0.7866(10) 1 calc PR A 1
C1B C 0.3176(3) 0.4544(3) 0.3457(4) 0.0231(8) Uani 0.2134(10) 1 d PDU A 2
H1BA H 0.3186 0.5079 0.2810 0.028 Uiso 0.2134(10) 1 calc PR A 2
H1BB H 0.3895 0.4063 0.3252 0.028 Uiso 0.2134(10) 1 calc PR A 2
C2B C 0.1593(13) 0.4139(11) 0.3324(14) 0.030(4) Uani 0.2134(10) 1 d PDU A 2
H2BA H 0.0892 0.4627 0.3544 0.036 Uiso 0.2134(10) 1 calc PR A 2
H2BB H 0.1598 0.3617 0.3995 0.036 Uiso 0.2134(10) 1 calc PR A 2
C3B C 0.1057(15) 0.3779(12) 0.1806(14) 0.036(4) Uani 0.2134(10) 1 d PDU A 2
H3BA H -0.0044 0.3671 0.1667 0.044 Uiso 0.2134(10) 1 calc PR A 2
H3BB H 0.1229 0.4282 0.1152 0.044 Uiso 0.2134(10) 1 calc PR A 2
C4B C 0.1801(3) 0.2888(3) 0.1397(3) 0.0220(7) Uani 0.2134(10) 1 d PDU A 2
H4BA H 0.1572 0.2375 0.2009 0.026 Uiso 0.2134(10) 1 calc PR A 2
H4BB H 0.2907 0.2982 0.1593 0.026 Uiso 0.2134(10) 1 calc PR A 2

loop_
_atom_site_aniso_label
_atom_site_aniso_U_11
_atom_site_aniso_U_22
_atom_site_aniso_U_33
_atom_site_aniso_U_23
_atom_site_aniso_U_13
_atom_site_aniso_U_12
P1 0.0166(4) 0.0168(5) 0.0263(5) -0.0024(4) 0.0050(3) -0.0027(3)
P2 0.0181(4) 0.0172(5) 0.0267(5) -0.0025(4) 0.0063(4) -0.0028(3)
Te1A 0.01433(11) 0.01649(13) 0.02015(12) 0.00319(15) -0.00020(8) -0.00347(14)
Te1B 0.0307(7) 0.0237(8) 0.0352(7) 0.0028(5) 0.0007(5) -0.0018(5)
C5 0.0172(15) 0.0250(19) 0.0141(15) -0.0039(14) 0.0039(12) -0.0009(14)
C6 0.0211(16) 0.028(2) 0.0219(18) -0.0053(15) 0.0031(13) 0.0032(15)
C7 0.0202(16) 0.030(2) 0.031(2) -0.0055(17) 0.0031(14) 0.0037(15)
C8 0.0143(18) 0.038(3) 0.034(2) -0.0158(19) 0.0068(15) 0.0004(17)
C9 0.027(2) 0.027(2) 0.030(2) -0.0133(18) 0.0136(18) -0.0117(17)
C10 0.0213(16) 0.024(2) 0.0259(18) -0.0024(16) 0.0045(14) -0.0001(15)
C11 0.0161(16) 0.0192(19) 0.0210(17) -0.0013(15) 0.0079(13) -0.0027(14)
C12 0.030(2) 0.022(2) 0.0197(19) 0.0034(16) 0.0058(16) -0.0044(17)
C13 0.036(2) 0.020(2) 0.027(2) -0.0001(17) 0.0083(16) 0.0088(16)
C14 0.0342(19) 0.020(2) 0.035(2) 0.0032(17) 0.0147(16) 0.0031(16)
C15 0.0293(18) 0.027(2) 0.026(2) -0.0064(16) 0.0091(15) -0.0033(16)
C16 0.0198(17) 0.022(2) 0.0260(19) 0.0002(15) 0.0018(14) -0.0010(15)
C17 0.0145(16) 0.020(2) 0.0263(19) -0.0025(15) 0.0071(14) -0.0038(14)
C18 0.0234(17) 0.029(2) 0.0194(18) -0.0017(16) 0.0018(14) 0.0023(15)
C19 0.0314(18) 0.024(2) 0.028(2) -0.0069(16) 0.0088(15) -0.0008(16)
C20 0.037(2) 0.025(2) 0.032(2) 0.0008(17) 0.0160(16) 0.0074(17)
C21 0.038(2) 0.026(2) 0.031(2) 0.0081(18) 0.0088(17) 0.0036(17)
C22 0.028(2) 0.023(2) 0.0248(19) 0.0015(16) 0.0110(16) 0.0018(16)
C23 0.0169(15) 0.027(2) 0.0143(16) -0.0063(14) 0.0015(12) -0.0001(14)
C24 0.0238(17) 0.026(2) 0.0267(19) -0.0056(16) 0.0063(14) -0.0006(15)
C25 0.027(2) 0.033(2) 0.041(2) -0.0117(19) 0.0155(17) -0.0109(18)
C26 0.0193(19) 0.044(3) 0.041(2) -0.018(2) 0.0083(16) -0.0108(18)
C27 0.0206(19) 0.055(3) 0.034(2) -0.015(2) -0.0025(16) 0.0098(19)
C28 0.0280(18) 0.027(2) 0.0249(18) -0.0059(16) 0.0032(14) 0.0015(16)
C1A 0.0195(16) 0.0200(19) 0.0287(19) -0.0043(15) 0.0019(14) -0.0028(14)
C2A 0.0134(17) 0.017(3) 0.0192(19) -0.0029(16) -0.0022(14) -0.0023(15)
C3A 0.0153(19) 0.023(3) 0.022(2) -0.0058(17) 0.0037(16) -0.0056(17)
C4A 0.0226(17) 0.0180(19) 0.0255(18) -0.0041(15) 0.0048(14) -0.0042(15)
C1B 0.0195(16) 0.0200(19) 0.0287(19) -0.0043(15) 0.0019(14) -0.0028(14)
C2B 0.022(5) 0.035(8) 0.031(6) -0.006(5) 0.001(5) -0.001(5)
C3B 0.034(6) 0.037(7) 0.039(6) -0.019(7) 0.006(5) 0.004(6)
C4B 0.0226(17) 0.0180(19) 0.0255(18) -0.0041(15) 0.0048(14) -0.0042(15)

loop_
_atom_type_symbol
_atom_type_description
_atom_type_scat_dispersion_real
_atom_type_scat_dispersion_imag
_atom_type_scat_source
C C 0.0033 0.0016 'International Tables Vol C Tables 4.2.6.8 and 6.1.1.4'
H H 0.0000 0.0000 'International Tables Vol C Tables 4.2.6.8 and 6.1.1.4'
P P 0.1023 0.0942 'International Tables Vol C Tables 4.2.6.8 and 6.1.1.4'
Te Te -0.5308 1.6751 'International Tables Vol C Tables 4.2.6.8 and 6.1.1.4'

loop_
_geom_angle_atom_site_label_1
_geom_angle_atom_site_label_2
_geom_angle_atom_site_label_3
_geom_angle
C11 P1 C1A 107.16(16)
C11 P1 C5 103.50(15)
C1A P1 C5 104.44(14)
C11 P1 Te1A 110.12(10)
C1A P1 Te1A 112.36(12)
C5 P1 Te1A 118.37(11)
C17 P2 C23 100.57(15)
C17 P2 C4A 104.86(16)
C23 P2 C4A 101.80(14)
C17 P2 Te1B 110.30(11)
C23 P2 Te1B 128.33(12)
C4A P2 Te1B 108.62(12)
C10 C5 C6 119.6(3)
C10 C5 P1 120.6(3)
C6 C5 P1 119.8(3)
C7 C6 C5 120.0(4)
C7 C6 H6 120.0
C5 C6 H6 120.0
C8 C7 C6 120.0(3)
C8 C7 H7 120.0
C6 C7 H7 120.0
C7 C8 C9 121.2(3)
C7 C8 H8 119.4
C9 C8 H8 119.4
C8 C9 C10 119.1(4)
C8 C9 H9 120.4
C10 C9 H9 120.4
C5 C10 C9 120.0(3)
C5 C10 H10 120.0
C9 C10 H10 120.0
C12 C11 C16 118.4(3)
C12 C11 P1 124.2(3)
C16 C11 P1 117.4(3)
C13 C12 C11 120.2(4)
C13 C12 H12 119.9
C11 C12 H12 119.9
C14 C13 C12 120.3(4)
C14 C13 H13 119.9
C12 C13 H13 119.9
C13 C14 C15 120.5(3)
C13 C14 H14 119.7
C15 C14 H14 119.7
C14 C15 C16 119.2(3)
C14 C15 H15 120.4
C16 C15 H15 120.4
C15 C16 C11 121.4(3)
C15 C16 H16 119.3
C11 C16 H16 119.3
C18 C17 C22 118.1(3)
C18 C17 P2 116.1(3)
C22 C17 P2 125.7(3)
C19 C18 C17 121.4(3)
C19 C18 H18 119.3
C17 C18 H18 119.3
C20 C19 C18 119.5(3)
C20 C19 H19 120.2
C18 C19 H19 120.2
C19 C20 C21 120.3(4)
C19 C20 H20 119.9
C21 C20 H20 119.9
C20 C21 C22 120.6(4)
C20 C21 H21 119.7
C22 C21 H21 119.7
C21 C22 C17 120.1(3)
C21 C22 H22 119.9
C17 C22 H22 119.9
C28 C23 C24 119.0(3)
C28 C23 P2 118.0(3)
C24 C23 P2 123.0(3)
C25 C24 C23 120.5(4)
C25 C24 H24 119.8
C23 C24 H24 119.8
C24 C25 C26 120.0(4)
C24 C25 H25 120.0
C26 C25 H25 120.0
C27 C26 C25 120.0(4)
C27 C26 H26 120.0
C25 C26 H26 120.0
C26 C27 C28 120.4(4)
C26 C27 H27 119.8
C28 C27 H27 119.8
C23 C28 C27 120.1(4)
C23 C28 H28 120.0
C27 C28 H28 120.0
C2A C1A P1 113.8(2)
C2A C1A H1AA 108.8
P1 C1A H1AA 108.8
C2A C1A H1AB 108.8
P1 C1A H1AB 108.8
H1AA C1A H1AB 107.7
C1A C2A C3A 115.1(3)
C1A C2A H2AA 108.5
C3A C2A H2AA 108.5
C1A C2A H2AB 108.5
C3A C2A H2AB 108.5
H2AA C2A H2AB 107.5
C4A C3A C2A 112.5(3)
C4A C3A H3AA 109.1
C2A C3A H3AA 109.1
C4A C3A H3AB 109.1
C2A C3A H3AB 109.1
H3AA C3A H3AB 107.8
C3A C4A P2 110.6(2)
C3A C4A H4AA 109.5
P2 C4A H4AA 109.5
C3A C4A H4AB 109.5
P2 C4A H4AB 109.5
H4AA C4A H4AB 108.1
C3B C2B H2BA 109.8
C3B C2B H2BB 109.8
H2BA C2B H2BB 108.3
C2B C3B H3BA 108.1
C2B C3B H3BB 108.1
H3BA C3B H3BB 107.3

loop_
_geom_bond_atom_site_label_1
_geom_bond_atom_site_label_2
_geom_bond_distance
P1 C11 1.809(3)
P1 C1A 1.823(3)
P1 C5 1.826(3)
P1 Te1A 2.3491(9)
P2 C17 1.823(4)
P2 C23 1.826(3)
P2 C4A 1.845(3)
P2 Te1B 2.2416(14)
C5 C10 1.386(5)
C5 C6 1.392(5)
C6 C7 1.389(4)
C6 H6 0.9500
C7 C8 1.355(5)
C7 H7 0.9500
C8 C9 1.391(6)
C8 H8 0.9500
C9 C10 1.393(5)
C9 H9 0.9500
C10 H10 0.9500
C11 C12 1.391(5)
C11 C16 1.392(4)
C12 C13 1.386(5)
C12 H12 0.9500
C13 C14 1.375(5)
C13 H13 0.9500
C14 C15 1.377(5)
C14 H14 0.9500
C15 C16 1.384(5)
C15 H15 0.9500
C16 H16 0.9500
C17 C18 1.393(5)
C17 C22 1.397(5)
C18 C19 1.382(5)
C18 H18 0.9500
C19 C20 1.372(5)
C19 H19 0.9500
C20 C21 1.379(5)
C20 H20 0.9500
C21 C22 1.381(5)
C21 H21 0.9500
C22 H22 0.9500
C23 C28 1.389(5)
C23 C24 1.392(5)
C24 C25 1.387(5)
C24 H24 0.9500
C25 C26 1.387(6)
C25 H25 0.9500
C26 C27 1.370(6)
C26 H26 0.9500
C27 C28 1.398(5)
C27 H27 0.9500
C28 H28 0.9500
C1A C2A 1.511(5)
C1A H1AA 0.9900
C1A H1AB 0.9900
C2A C3A 1.541(5)
C2A H2AA 0.9900
C2A H2AB 0.9900
C3A C4A 1.529(5)
C3A H3AA 0.9900
C3A H3AB 0.9900
C4A H4AA 0.9900
C4A H4AB 0.9900
C2B C3B 1.552(14)
C2B H2BA 0.9900
C2B H2BB 0.9900
C3B H3BA 0.9900
C3B H3BB 0.9900

loop_
_geom_torsion_atom_site_label_1
_geom_torsion_atom_site_label_2
_geom_torsion_atom_site_label_3
_geom_torsion_atom_site_label_4
_geom_torsion
C11 P1 C5 C10 -26.9(3)
C1A P1 C5 C10 85.1(3)
Te1A P1 C5 C10 -149.1(2)
C11 P1 C5 C6 154.0(3)
C1A P1 C5 C6 -94.0(3)
Te1A P1 C5 C6 31.9(3)
C10 C5 C6 C7 1.6(5)
P1 C5 C6 C7 -179.4(2)
C5 C6 C7 C8 -0.6(5)
C6 C7 C8 C9 -0.7(6)
C7 C8 C9 C10 1.0(6)
C6 C5 C10 C9 -1.3(5)
P1 C5 C10 C9 179.7(3)
C8 C9 C10 C5 0.0(5)
C1A P1 C11 C12 -0.5(3)
C5 P1 C11 C12 109.6(3)
Te1A P1 C11 C12 -123.0(3)
C1A P1 C11 C16 177.4(2)
C5 P1 C11 C16 -72.6(3)
Te1A P1 C11 C16 54.9(3)
C16 C11 C12 C13 -1.4(5)
P1 C11 C12 C13 176.4(3)
C11 C12 C13 C14 1.5(6)
C12 C13 C14 C15 -0.8(6)
C13 C14 C15 C16 -0.1(5)
C14 C15 C16 C11 0.2(5)
C12 C11 C16 C15 0.6(5)
P1 C11 C16 C15 -177.4(3)
C23 P2 C17 C18 82.2(3)
C4A P2 C17 C18 -172.5(3)
Te1B P2 C17 C18 -55.7(3)
C23 P2 C17 C22 -95.6(3)
C4A P2 C17 C22 9.7(3)
Te1B P2 C17 C22 126.5(3)
C22 C17 C18 C19 0.9(5)
P2 C17 C18 C19 -177.1(3)
C17 C18 C19 C20 -0.6(5)
C18 C19 C20 C21 -0.1(5)
C19 C20 C21 C22 0.5(6)
C20 C21 C22 C17 -0.2(6)
C18 C17 C22 C21 -0.5(5)
P2 C17 C22 C21 177.3(3)
C17 P2 C23 C28 -155.4(3)
C4A P2 C23 C28 96.8(3)
Te1B P2 C23 C28 -28.7(3)
C17 P2 C23 C24 24.2(3)
C4A P2 C23 C24 -83.6(3)
Te1B P2 C23 C24 150.8(2)
C28 C23 C24 C25 1.7(5)
P2 C23 C24 C25 -177.9(3)
C23 C24 C25 C26 0.1(5)
C24 C25 C26 C27 -1.7(6)
C25 C26 C27 C28 1.5(6)
C24 C23 C28 C27 -1.9(5)
P2 C23 C28 C27 177.7(3)
C26 C27 C28 C23 0.3(6)
C11 P1 C1A C2A 177.3(2)
C5 P1 C1A C2A 67.9(3)
Te1A P1 C1A C2A -61.6(2)
P1 C1A C2A C3A 174.9(3)
C1A C2A C3A C4A -70.5(4)
C2A C3A C4A P2 176.4(3)
C17 P2 C4A C3A 75.6(3)
C23 P2 C4A C3A 180.0(3)
Te1B P2 C4A C3A -42.4(3)
